data_4504994
loop_
_publ_author_name
'Bowers, Jeffrey R.'
'Hopkins, Gregory W.'
'Yap, Glenn P. A.'
'Wheeler, Kraig A.'

_publ_section_title
;
 Structural Consequences of Strong and Weak Interactions to Binary Benzoic
 Acid/Bipyridine Supramolecular Assemblies
;
_journal_issue 2
_journal_name_full 'Crystal Growth &amp; Design'
_journal_page_first 727
_journal_paper_doi 10.1021/cg0497391
_journal_volume 5
_journal_year 2005
_chemical_formula_moiety 'C5 H4 N1, C7 H5 N O4'
_chemical_formula_sum 'C12 H9 N2 O4'
_chemical_formula_weight 245.21
_chemical_name_common '4-Aminobenzoic acid 2,2'-bipyridine'
_chemical_name_systematic
; 
 4-Aminobenzoic acid 2,2'-bipyridine
;
_space_group_IT_number 15
_symmetry_cell_setting monoclinic
_symmetry_space_group_name_Hall '-C 2yc'
_symmetry_space_group_name_H-M 'C 1 2/c 1'
_atom_sites_solution_hydrogens geom
_atom_sites_solution_primary direct
_atom_sites_solution_secondary difmap
_cell_angle_alpha 90.00
_cell_angle_beta 118.029(4)
_cell_angle_gamma 90.00
_cell_formula_units_Z 8
_cell_length_a 29.210(3)
_cell_length_b 3.8089(5)
_cell_length_c 23.2503(15)
_cell_measurement_reflns_used 48
_cell_measurement_temperature 298(2)
_cell_measurement_theta_max 27.350
_cell_measurement_theta_min 16.353
_cell_volume 2283.4(4)
_computing_cell_refinement 'XSCANS (Bruker, 1999)'
_computing_data_collection 'XSCANS (Bruker, 1999)'
_computing_data_reduction 'XSCANS (Bruker, 1999)'
_computing_molecular_graphics 'X-SEED (Barbour, 2001)'
_computing_publication_material 'X-SEED (Barbour, 2001)'
_computing_structure_refinement 'SHELXL97 (Sheldrick, 1997)'
_computing_structure_solution 'SHELXS97 (Sheldrick, 1997)'
_diffrn_ambient_temperature 298(2)
_diffrn_measured_fraction_theta_full 0.997
_diffrn_measured_fraction_theta_max 0.997
_diffrn_measurement_device_type 'Siemens P4'
_diffrn_measurement_method '\q/2\q\ scans'
_diffrn_radiation_monochromator graphite
_diffrn_radiation_source 'fine-focus sealed tube'
_diffrn_radiation_type MoK\a
_diffrn_radiation_wavelength 0.71073
_diffrn_reflns_av_R_equivalents 0.0347
_diffrn_reflns_av_sigmaI/netI 0.0567
_diffrn_reflns_limit_h_max 37
_diffrn_reflns_limit_h_min -1
_diffrn_reflns_limit_k_max 4
_diffrn_reflns_limit_k_min -1
_diffrn_reflns_limit_l_max 26
_diffrn_reflns_limit_l_min -30
_diffrn_reflns_number 3551
_diffrn_reflns_theta_full 27.50
_diffrn_reflns_theta_max 27.50
_diffrn_reflns_theta_min 2.83
_diffrn_standards_decay_% <3
_diffrn_standards_interval_count 97
_diffrn_standards_number 3
_exptl_absorpt_coefficient_mu 0.110
_exptl_absorpt_correction_type none
_exptl_crystal_colour colorless
_exptl_crystal_density_diffrn 1.427
_exptl_crystal_density_method 'not measured'
_exptl_crystal_description 'transparent needle'
_exptl_crystal_F_000 1016
_exptl_crystal_size_max 0.56
_exptl_crystal_size_mid 0.14
_exptl_crystal_size_min 0.08
_refine_diff_density_max 0.150
_refine_diff_density_min -0.227
_refine_diff_density_rms 0.043
_refine_ls_extinction_method none
_refine_ls_goodness_of_fit_ref 1.019
_refine_ls_hydrogen_treatment mixed
_refine_ls_matrix_type full
_refine_ls_number_parameters 166
_refine_ls_number_reflns 2594
_refine_ls_number_restraints 0
_refine_ls_restrained_S_all 1.019
_refine_ls_R_factor_all 0.1145
_refine_ls_R_factor_gt 0.0547
_refine_ls_shift/su_max 0.000
_refine_ls_shift/su_mean 0.000
_refine_ls_structure_factor_coef Fsqd
_refine_ls_weighting_details 'calc w=1/[\s^2^(Fo^2^)+(0.0542P)^2^+0.5650P] where P=(Fo^2^+2Fc^2^)/3'
_refine_ls_weighting_scheme calc
_refine_ls_wR_factor_gt 0.1125
_refine_ls_wR_factor_ref 0.1374
_reflns_number_gt 1430
_reflns_number_total 2594
_reflns_threshold_expression >2sigma(I)
_cod_data_source_file cg0497391si20040728_090350.cif
_cod_data_source_block cmpd2.3
_cod_depositor_comments
;
The following automatic conversions were performed:

'_symmetry_cell_setting' value 'Monoclinic' changed to 'monoclinic'
according to /home/saulius/struct/CIF-dictionaries/cif_core.dic
dictionary named 'cif_core.dic' version 2.4.1 from 2010-06-29.

Automatic conversion script
Id: cif_fix_values 1715 2011-07-08 13:25:40Z adriana 
;
_cod_original_sg_symbol_Hall '-C 2yc '
_cod_original_sg_symbol_H-M C2/c
_cod_database_code 4504994

loop_
_symmetry_equiv_pos_as_xyz
'x, y, z'
'-x, y, -z+1/2'
'x+1/2, y+1/2, z'
'-x+1/2, y+1/2, -z+1/2'
'-x, -y, -z'
'x, -y, z-1/2'
'-x+1/2, -y+1/2, -z'
'x+1/2, -y+1/2, z-1/2'

loop_
_atom_site_label
_atom_site_type_symbol
_atom_site_fract_x
_atom_site_fract_y
_atom_site_fract_z
_atom_site_U_iso_or_equiv
_atom_site_adp_type
_atom_site_occupancy
_atom_site_symmetry_multiplicity
_atom_site_calc_flag
_atom_site_refinement_flags
O1 O 0.13057(6) 0.4785(5) 0.32541(7) 0.0611(5) Uani 1 1 d .
O2 O 0.17294(6) 0.6488(5) 0.42859(7) 0.0644(5) Uani 1 1 d .
O3 O 0.39914(7) 0.0461(8) 0.43846(10) 0.1022(8) Uani 1 1 d .
O4 O 0.35666(8) -0.1220(7) 0.33997(10) 0.1009(8) Uani 1 1 d .
N1 N 0.35903(8) 0.0167(7) 0.38813(11) 0.0639(6) Uani 1 1 d .
N2 N 0.04829(6) 0.7430(5) 0.33209(9) 0.0503(5) Uani 1 1 d .
C1 C 0.17240(8) 0.5147(6) 0.38146(10) 0.0425(5) Uani 1 1 d .
C2 C 0.22053(8) 0.3812(6) 0.38149(9) 0.0386(5) Uani 1 1 d .
C3 C 0.21976(8) 0.2317(6) 0.32659(10) 0.0448(6) Uani 1 1 d .
H3 H 0.1885 0.2097 0.2884 0.054 Uiso 1 1 calc R
C4 C 0.26524(9) 0.1154(6) 0.32850(10) 0.0478(6) Uani 1 1 d .
H4 H 0.2651 0.0164 0.2918 0.057 Uiso 1 1 calc R
C5 C 0.31084(8) 0.1489(6) 0.38571(10) 0.0455(6) Uani 1 1 d .
C6 C 0.31262(8) 0.2945(6) 0.44069(10) 0.0475(6) Uani 1 1 d .
H6 H 0.3440 0.3144 0.4787 0.057 Uiso 1 1 calc R
C7 C 0.26715(8) 0.4106(6) 0.43854(9) 0.0433(5) Uani 1 1 d .
H7 H 0.2677 0.5091 0.4755 0.052 Uiso 1 1 calc R
C8 C 0.05391(9) 0.7484(8) 0.39248(12) 0.0632(7) Uani 1 1 d .
H8 H 0.0857 0.6806 0.4265 0.076 Uiso 1 1 calc R
C9 C 0.01539(10) 0.8485(8) 0.40739(13) 0.0703(8) Uani 1 1 d .
H9 H 0.0209 0.8462 0.4502 0.084 Uiso 1 1 calc R
C10 C -0.03131(9) 0.9517(8) 0.35719(12) 0.0645(7) Uani 1 1 d .
H10 H -0.0581 1.0235 0.3655 0.077 Uiso 1 1 calc R
C11 C -0.03820(8) 0.9482(7) 0.29446(12) 0.0543(6) Uani 1 1 d .
H11 H -0.0698 1.0158 0.2599 0.065 Uiso 1 1 calc R
C12 C 0.00242(8) 0.8427(6) 0.28312(10) 0.0446(6) Uani 1 1 d .
HO1 H 0.1024(9) 0.571(6) 0.3263(10) 0.054 Uiso 1 1 d .

loop_
_atom_site_aniso_label
_atom_site_aniso_U_11
_atom_site_aniso_U_22
_atom_site_aniso_U_33
_atom_site_aniso_U_23
_atom_site_aniso_U_13
_atom_site_aniso_U_12
O1 0.0361(8) 0.0840(14) 0.0492(9) -0.0177(9) 0.0085(7) 0.0111(9)
O2 0.0439(9) 0.0982(15) 0.0473(9) -0.0187(9) 0.0182(7) 0.0086(10)
O3 0.0517(12) 0.165(2) 0.0851(14) 0.0070(15) 0.0281(11) 0.0316(14)
O4 0.0810(14) 0.146(2) 0.0915(15) -0.0164(15) 0.0533(12) 0.0323(15)
N1 0.0555(13) 0.0746(16) 0.0698(14) 0.0110(13) 0.0363(12) 0.0167(12)
N2 0.0337(10) 0.0567(13) 0.0516(11) -0.0036(10) 0.0126(8) 0.0047(9)
C1 0.0362(11) 0.0451(14) 0.0408(11) -0.0009(11) 0.0136(9) 0.0019(10)
C2 0.0398(11) 0.0368(12) 0.0363(10) 0.0029(9) 0.0155(9) 0.0002(10)
C3 0.0446(12) 0.0467(14) 0.0361(11) -0.0021(10) 0.0131(9) 0.0033(11)
C4 0.0562(14) 0.0499(15) 0.0416(11) -0.0010(11) 0.0265(11) 0.0056(12)
C5 0.0435(12) 0.0454(14) 0.0538(13) 0.0089(11) 0.0281(11) 0.0086(11)
C6 0.0371(11) 0.0570(15) 0.0417(11) 0.0018(11) 0.0131(9) 0.0003(11)
C7 0.0429(12) 0.0490(14) 0.0365(11) -0.0028(10) 0.0175(9) 0.0018(11)
C8 0.0486(14) 0.0764(19) 0.0567(15) 0.0004(14) 0.0182(12) 0.0117(14)
C9 0.0621(16) 0.090(2) 0.0591(15) -0.0025(15) 0.0286(14) 0.0119(16)
C10 0.0523(15) 0.0701(19) 0.0763(18) -0.0009(15) 0.0345(14) 0.0100(14)
C11 0.0355(12) 0.0543(16) 0.0663(15) 0.0035(13) 0.0181(11) 0.0082(11)
C12 0.0301(10) 0.0403(13) 0.0569(13) -0.0004(10) 0.0150(10) 0.0001(10)

loop_
_atom_type_symbol
_atom_type_description
_atom_type_scat_dispersion_real
_atom_type_scat_dispersion_imag
_atom_type_scat_source
C C 0.0033 0.0016 'International Tables Vol C Tables 4.2.6.8 and 6.1.1.4'
H H 0.0000 0.0000 'International Tables Vol C Tables 4.2.6.8 and 6.1.1.4'
N N 0.0061 0.0033 'International Tables Vol C Tables 4.2.6.8 and 6.1.1.4'
O O 0.0106 0.0060 'International Tables Vol C Tables 4.2.6.8 and 6.1.1.4'

loop_
_geom_angle_atom_site_label_1
_geom_angle_atom_site_label_2
_geom_angle_atom_site_label_3
_geom_angle
_geom_angle_site_symmetry_3
C1 O1 HO1 111.7(14) .
O4 N1 O3 122.9(2) .
O4 N1 C5 118.5(2) .
O3 N1 C5 118.6(2) .
C8 N2 C12 117.91(19) .
O2 C1 O1 123.9(2) .
O2 C1 C2 122.32(18) .
O1 C1 C2 113.73(19) .
C3 C2 C7 119.8(2) .
C3 C2 C1 122.02(18) .
C7 C2 C1 118.22(18) .
C4 C3 C2 120.1(2) .
C4 C3 H3 119.9 .
C2 C3 H3 119.9 .
C5 C4 C3 118.7(2) .
C5 C4 H4 120.6 .
C3 C4 H4 120.6 .
C6 C5 C4 122.3(2) .
C6 C5 N1 119.1(2) .
C4 C5 N1 118.6(2) .
C5 C6 C7 118.8(2) .
C5 C6 H6 120.6 .
C7 C6 H6 120.6 .
C6 C7 C2 120.3(2) .
C6 C7 H7 119.9 .
C2 C7 H7 119.9 .
N2 C8 C9 123.9(2) .
N2 C8 H8 118.1 .
C9 C8 H8 118.1 .
C10 C9 C8 117.9(2) .
C10 C9 H9 121.0 .
C8 C9 H9 121.0 .
C9 C10 C11 119.4(2) .
C9 C10 H10 120.3 .
C11 C10 H10 120.3 .
C10 C11 C12 119.4(2) .
C10 C11 H11 120.3 .
C12 C11 H11 120.3 .
N2 C12 C11 121.4(2) .
N2 C12 C12 116.9(2) 2
C11 C12 C12 121.7(2) 2

loop_
_geom_bond_atom_site_label_1
_geom_bond_atom_site_label_2
_geom_bond_distance
_geom_bond_site_symmetry_2
O1 C1 1.309(2) .
O1 HO1 0.90(2) .
O2 C1 1.202(2) .
O3 N1 1.211(2) .
O4 N1 1.210(3) .
N1 C5 1.471(3) .
N2 C8 1.335(3) .
N2 C12 1.342(2) .
C1 C2 1.495(3) .
C2 C3 1.388(3) .
C2 C7 1.389(3) .
C3 C4 1.381(3) .
C3 H3 0.9300 .
C4 C5 1.376(3) .
C4 H4 0.9300 .
C5 C6 1.372(3) .
C6 C7 1.379(3) .
C6 H6 0.9300 .
C7 H7 0.9300 .
C8 C9 1.378(4) .
C8 H8 0.9300 .
C9 C10 1.372(3) .
C9 H9 0.9300 .
C10 C11 1.376(3) .
C10 H10 0.9300 .
C11 C12 1.390(3) .
C11 H11 0.9300 .
C12 C12 1.479(4) 2

loop_
_geom_hbond_atom_site_label_D
_geom_hbond_atom_site_label_H
_geom_hbond_atom_site_label_A
_geom_hbond_distance_DH
_geom_hbond_distance_HA
_geom_hbond_distance_DA
_geom_hbond_angle_DHA
_geom_hbond_site_symmetry_A
O1 HO1 N2 0.90(2) 1.77(2) 2.677(2) 177(2) .
C8 H8 O2 0.93 2.53 3.193(3) 128.6 .
C3 H3 O4 0.93 2.71 3.488(3) 141.3 4
C10 H10 O4 0.93 2.64 3.503(3) 154.0 3_465
C11 H11 O1 0.93 2.62 3.473(3) 152.0 2_565
C7 H7 O2 0.93 2.46 3.216(3) 138.6 7_566

loop_
_geom_torsion_atom_site_label_1
_geom_torsion_atom_site_label_2
_geom_torsion_atom_site_label_3
_geom_torsion_atom_site_label_4
_geom_torsion
_geom_torsion_site_symmetry_4
O2 C1 C2 C3 -179.0(2) .
O1 C1 C2 C3 -0.4(3) .
O2 C1 C2 C7 0.8(3) .
O1 C1 C2 C7 179.4(2) .
C7 C2 C3 C4 -0.6(3) .
C1 C2 C3 C4 179.2(2) .
C2 C3 C4 C5 0.4(4) .
C3 C4 C5 C6 -0.2(4) .
C3 C4 C5 N1 178.5(2) .
O4 N1 C5 C6 177.5(3) .
O3 N1 C5 C6 -1.3(4) .
O4 N1 C5 C4 -1.2(4) .
O3 N1 C5 C4 -180.0(3) .
C4 C5 C6 C7 0.1(4) .
N1 C5 C6 C7 -178.5(2) .
C5 C6 C7 C2 -0.2(4) .
C3 C2 C7 C6 0.5(3) .
C1 C2 C7 C6 -179.3(2) .
C12 N2 C8 C9 0.3(4) .
N2 C8 C9 C10 -0.6(5) .
C8 C9 C10 C11 0.7(5) .
C9 C10 C11 C12 -0.5(4) .
C8 N2 C12 C11 -0.1(4) .
C8 N2 C12 C12 178.55(18) 2
C10 C11 C12 N2 0.2(4) .
C10 C11 C12 C12 -178.4(2) 2
